data_2006048
loop_
_publ_author_name
'Belam, W.'
'Boughzala, H.'
'Jouini, T.'

_publ_contact_author
;
 Prof. T. Jouini
 D\'epartement de Chimie
 Facult\'e des Sciences
 Campus Universitaire
 1060 Tunis Tunisia
;
_publ_section_title
;
 Na~4~Ce(As~2~O~7~)~2~
;
_journal_issue 4
_journal_name_full 'Acta Crystallographica Section C'
_journal_page_first 397
_journal_page_last 399
_journal_paper_doi 10.1107/S0108270196007226
_journal_volume 53
_journal_year 1997
_chemical_formula_moiety 'Na4 Ce (As2 O7)2'
_chemical_formula_structural 'Na4 Ce (As2 O7)2'
_chemical_formula_sum 'As4 Ce Na4 O14'
_chemical_formula_weight 755.76
_chemical_name_systematic
;
 Cerium Sodium Diarsenate
;
_space_group_IT_number 130
_symmetry_cell_setting tetragonal
_symmetry_space_group_name_Hall '-P 4a 2ac'
_symmetry_space_group_name_H-M 'P 4/n c c :2'
_audit_creation_method SHELXL
_cell_angle_alpha 90.00
_cell_angle_beta 90.00
_cell_angle_gamma 90.00
_cell_formula_units_Z 4
_cell_length_a 10.825(3)
_cell_length_b 10.825(3)
_cell_length_c 10.184(6)
_cell_measurement_reflns_used 25
_cell_measurement_temperature 293(2)
_cell_measurement_theta_max 22
_cell_measurement_theta_min 3
_cell_volume 1193.4(8)
_computing_cell_refinement 'CAD4-Express (Duisenberg, 1992; Mac\'i\<cek & Yordanov, 1992)'
_computing_data_collection 'CAD4-Express (Duisenberg, 1992; Mac\'i\<cek & Yordanov, 1992)'
_computing_data_reduction 'MolEN (Fair, 1990)'
_computing_publication_material 'SHELXL93 (Sheldrick, 1993)'
_computing_structure_refinement 'SHELXL93 (Sheldrick, 1993)'
_computing_structure_solution 'SHELXS86 (Sheldrick, 1990)'
_diffrn_ambient_temperature 293(2)
_diffrn_measurement_device 'CAD4 diffractometer'
_diffrn_measurement_method \w
_diffrn_radiation_monochromator graphite
_diffrn_radiation_source 'fine-focus sealed tube'
_diffrn_radiation_type MoK\a
_diffrn_radiation_wavelength 0.71069
_diffrn_reflns_av_R_equivalents 0.0213
_diffrn_reflns_av_sigmaI/netI 0.0331
_diffrn_reflns_limit_h_max 12
_diffrn_reflns_limit_h_min 0
_diffrn_reflns_limit_k_max 0
_diffrn_reflns_limit_k_min -12
_diffrn_reflns_limit_l_max 0
_diffrn_reflns_limit_l_min -12
_diffrn_reflns_number 729
_diffrn_reflns_theta_max 25.00
_diffrn_reflns_theta_min 2.66
_diffrn_standards_decay_% 0.85
_diffrn_standards_interval_count 400
_diffrn_standards_interval_time 120
_diffrn_standards_number 2
_exptl_absorpt_coefficient_mu 15.087
_exptl_absorpt_correction_T_max 0.470
_exptl_absorpt_correction_T_min 0.460
_exptl_absorpt_correction_type
;
  empirique par \y scans (North, Phillips & Mathews, 1968)
;
_exptl_crystal_colour incolore
_exptl_crystal_density_diffrn 4.206
_exptl_crystal_density_meas ?
_exptl_crystal_description parallelipipedique
_exptl_crystal_F_000 1384
_exptl_crystal_size_max 0.10
_exptl_crystal_size_mid 0.05
_exptl_crystal_size_min 0.05
_refine_diff_density_max 0.688
_refine_diff_density_min -0.897
_refine_ls_extinction_coef 0.0009(2)
_refine_ls_extinction_method 'SHELXL93 (Sheldrick, 1993)'
_refine_ls_goodness_of_fit_all 1.277
_refine_ls_goodness_of_fit_obs 1.362
_refine_ls_matrix_type full
_refine_ls_number_parameters 55
_refine_ls_number_reflns 510
_refine_ls_number_restraints 0
_refine_ls_restrained_S_all 1.277
_refine_ls_restrained_S_obs 1.362
_refine_ls_R_factor_all 0.0398
_refine_ls_R_factor_obs 0.0262
_refine_ls_shift/esd_max -0.056
_refine_ls_shift/esd_mean 0.005
_refine_ls_structure_factor_coef Fsqd
_refine_ls_weighting_scheme
; calc w = 1/[\s^2^(F~o~^2^) + (0.0111P)^2^ + 6.5710P]
 where P = (F~o~^2^ + 2Fc^2^)/3
;
_refine_ls_wR_factor_all 0.0579
_refine_ls_wR_factor_obs 0.0548
_reflns_number_observed 413
_reflns_number_total 510
_reflns_observed_criterion >2sigma(I)
_cod_data_source_file du1161.cif
_cod_data_source_block bel4
_cod_depositor_comments
;
The following automatic conversions were performed:

'_geom_angle_publ_flag' value 'Y' changed to 'y' according to
/home/saulius/struct/CIF-dictionaries/cif_core.dic dictionary named
'cif_core.dic' version 2.4.1 from 2010-06-29.

Automatic conversion script
Id: cif_fix_values 1715 2011-07-08 13:25:40Z adriana 

The following automatic conversions were performed:

'_exptl_crystal_density_meas' value 'none' was changed to '?' - the
value is perceived as not measured.

Automatic conversion script
Id: cif_fix_values 3008 2015-01-20 13:52:24Z robertas 
;
_cod_original_sg_symbol_H-M 'P 4/n c c'
_cod_original_formula_sum 'As4 Ce1 Na4 O14'
_cod_database_code 2006048

loop_
_symmetry_equiv_pos_as_xyz
'x, y, z'
'-x+1/2, -y+1/2, z'
'-y+1/2, x, z'
'y, -x+1/2, z'
'-x, y+1/2, -z+1/2'
'x+1/2, -y, -z+1/2'
'y+1/2, x+1/2, -z+1/2'
'-y, -x, -z+1/2'
'-x, -y, -z'
'x-1/2, y-1/2, -z'
'y-1/2, -x, -z'
'-y, x-1/2, -z'
'x, -y-1/2, z-1/2'
'-x-1/2, y, z-1/2'
'-y-1/2, -x-1/2, z-1/2'
'y, x, z-1/2'

loop_
_atom_site_aniso_label
_atom_site_aniso_U_11
_atom_site_aniso_U_12
_atom_site_aniso_U_13
_atom_site_aniso_U_22
_atom_site_aniso_U_23
_atom_site_aniso_U_33
As 0.0062 0.0007 0.00013 0.0063 0.00008 0.0054
Ce 0.0058 0.0000 0.00000 0.0059 0.00000 0.0049
Na 0.0195 -0.0108 -0.00376 0.0340 0.00556 0.0168
O1 0.0053 -0.00016 0.00142 0.0106 0.00863 0.0151
O2 0.0158 -0.0002 -0.00492 0.0112 -0.00078 0.0070
O3 0.0076 -0.00038 0.00406 0.0108 -0.00508 0.0066
O4 0.0076 -0.00167 0.00017 0.0076 -0.00017 0.0116

loop_
_atom_site_label
_atom_site_occupancy
_atom_site_fract_x
_atom_site_fract_y
_atom_site_fract_z
_atom_site_U_iso_or_equiv
_atom_site_thermal_displace_type
_atom_site_calc_flag
_atom_site_refinement_flags
_atom_site_type_symbol
As 1 0.02354(6) 0.35080(6) 0.32231(7) 0.0058(2) Uani d . As
Ce 1 0.2500 0.2500 0.06918(8) 0.0054(3) Uani d S Ce
Na 1 -0.1016(3) 0.1746(3) 0.1050(3) 0.0232(8) Uani d . Na
O1 1 -0.1105(4) 0.3026(4) 0.3799(5) 0.0109(11) Uani d . O
O2 1 0.1241(4) 0.3825(4) 0.4424(4) 0.0103(10) Uani d . O
O3 1 0.0721(4) 0.2624(4) 0.1983(4) 0.0081(10) Uani d . O
O4 1 -0.0010(5) 0.4990(5) 0.2500 0.0096(13) Uani d S O

loop_
_atom_type_symbol
_atom_type_description
_atom_type_scat_dispersion_real
_atom_type_scat_dispersion_imag
_atom_type_scat_source
O O 0.0106 0.0060 'International Tables Vol C Tables 4.2.6.8 and 6.1.1.4'
Na Na 0.0362 0.0249 'International Tables Vol C Tables 4.2.6.8 and 6.1.1.4'
As As 0.0499 2.0058 'International Tables Vol C Tables 4.2.6.8 and 6.1.1.4'
Ce Ce -0.2486 2.6331 'International Tables Vol C Tables 4.2.6.8 and 6.1.1.4'

loop_
_geom_angle_atom_site_label_1
_geom_angle_atom_site_label_2
_geom_angle_atom_site_label_3
_geom_angle_site_symmetry_3
_geom_angle
_geom_angle_publ_flag
O1 As O3 . 111.4(2) y
O1 As O2 . 112.2(3) y
O3 As O2 . 117.8(2) y
O1 As O4 . 107.4(2) y
O3 As O4 . 104.5(2) y
O2 As O4 . 102.4(2) y
As O4 As 7_455 116.0(4) y

loop_
_geom_bond_atom_site_label_1
_geom_bond_atom_site_label_2
_geom_bond_site_symmetry_2
_geom_bond_distance
_geom_bond_publ_flag
As O1 . 1.650(5) y
As O3 . 1.670(4) y
As O2 . 1.673(5) y
As O4 . 1.785(4) y
Ce O3 2 2.336(4) y
Ce O3 4 2.336(4) y
Ce O3 . 2.336(4) y
Ce O3 3 2.336(4) y
Ce O2 14_655 2.362(4) y
Ce O2 16 2.362(4) y
Ce O2 15_665 2.362(4) y
Ce O2 13_565 2.362(4) y
Ce Na 2 3.910(3) n
Ce Na 4 3.910(3) n
Ce Na . 3.910(3) n
Ce Na 3 3.910(3) n
Na O1 8 2.289(6) y
Na O1 13_565 2.308(5) y
Na O3 . 2.311(5) y
Na O1 7_455 2.551(6) y
Na O4 3 2.651(7) y
Na O2 13_565 3.015(6) y
